data_7012631
loop_
_publ_author_name
'Dean, Philip A. W.'
'Fisher, Keith'
'Craig, Don'
'Jennings, Michael'
'Ohene-Fianko, Ohenewa'
'Scudder, Marcia'
'Willett, Gary'
'Dance, Ian'

_publ_section_title
;
 Nanoclusters of phenylphosphonium cations and cyanoferrate anions in
 the gas phase, and the principles of association of these ions in
 crystals
;
_journal_issue 8
_journal_name_full 'Dalton Transactions'
_journal_page_first 1520
_journal_paper_doi 10.1039/b212488b
_journal_year 2003
_chemical_formula_moiety 'C19 H18 P 1+,0.5(C5 Fe N6 O 2-),H2 O'
_chemical_formula_sum 'C21.5 H20 Fe0.5 N3 O1.5 P'
_chemical_formula_weight 403.3
_space_group_IT_number 14
_symmetry_cell_setting monoclinic
_symmetry_space_group_name_Hall '-P 2ybc'
_symmetry_space_group_name_H-M 'P 1 21/c 1'
_atom_type_scat_source 'International Tables for X-ray Crystallography, Vol. IV'
_audit_creation_method 'RAELSPUB and manual entry'
_cell_angle_alpha 90
_cell_angle_beta 90.27(3)
_cell_angle_gamma 90
_cell_formula_units_Z 4
_cell_length_a 9.805(6)
_cell_length_b 12.026(3)
_cell_length_c 17.229(11)
_cell_measurement_reflns_used 10
_cell_measurement_temperature 294
_cell_measurement_theta_max 13
_cell_measurement_theta_min 12
_cell_volume 2031.5(19)
_computing_cell_refinement 'CAD4 Version 5.0, 1989'
_computing_data_collection 'CAD4 Version 5.0, 1989'
_computing_data_reduction 'Local program'
_computing_molecular_graphics 'ORTEP-II, (Johnson, 1976)'
_computing_publication_material 'Local programs'
_computing_structure_refinement 'RAELS, (Rae, 1989)'
_computing_structure_solution 'SIR92 (Altomare et al, 1994)'
_diffrn_measurement_device_type 'Nonius CAD-4'
_diffrn_measurement_method \w--2\q
_diffrn_radiation_type 'Mo K\a'
_diffrn_radiation_wavelength 0.71073
_diffrn_reflns_av_R_equivalents 0.010
_diffrn_reflns_limit_h_max 11
_diffrn_reflns_limit_h_min -11
_diffrn_reflns_limit_k_max 0
_diffrn_reflns_limit_k_min -14
_diffrn_reflns_limit_l_max 20
_diffrn_reflns_limit_l_min 0
_diffrn_reflns_number 3699
_diffrn_reflns_theta_max 25
_diffrn_standards_decay_% 0
_diffrn_standards_interval_time 30min
_diffrn_standards_number 1
_exptl_absorpt_coefficient_mu 0.492
_exptl_absorpt_correction_T_max 0.97
_exptl_absorpt_correction_T_min 0.90
_exptl_absorpt_correction_type analytical
_exptl_absorpt_process_details '(DeMeulenaer & Tompa, 1965)'
_exptl_crystal_colour brown
_exptl_crystal_density_diffrn 1.32
_exptl_crystal_density_method 'not measured'
_exptl_crystal_description plate
_exptl_crystal_F_000 840.0
_exptl_crystal_size_max 0.24
_exptl_crystal_size_mid 0.18
_exptl_crystal_size_min 0.08
_refine_diff_density_max 0.31
_refine_diff_density_min -0.70
_refine_ls_extinction_method none
_refine_ls_goodness_of_fit_ref 1.85
_refine_ls_hydrogen_treatment noref
_refine_ls_number_parameters 147
_refine_ls_number_reflns 2758
_refine_ls_R_factor_gt 0.041
_refine_ls_shift/su_max 0.009
_refine_ls_structure_factor_coef F
_refine_ls_weighting_details 'w = 1/[\s^2^(F) + 0.0004F^2^]'
_refine_ls_weighting_scheme calc
_refine_ls_wR_factor_ref 0.057
_reflns_number_gt 2758
_reflns_number_total 3569
_reflns_threshold_expression I>2\s(I)
_cod_data_source_file b212488b.txt
_cod_data_source_block DID117
_cod_original_cell_volume 2032(2)
_cod_original_sg_symbol_H-M 'P 21/c'
_cod_original_formula_sum 'C21.5 H20 Fe0.5 N3 O1.5 P1'
_cod_database_code 7012631

loop_
_symmetry_equiv_pos_site_id
_symmetry_equiv_pos_as_xyz
1 x,y,z
2 -x,1/2+y,1/2-z
3 -x,-y,-z
4 x,1/2-y,1/2+z

loop_
_atom_site_label
_atom_site_fract_x
_atom_site_fract_y
_atom_site_fract_z
_atom_site_U_iso_or_equiv
_atom_site_adp_type
_atom_site_type_symbol
_atom_site_occupancy
P 0.07819(6) 0.12070(5) 0.75423(3) 0.0407(2) Uani P 1.0
C1 0.18561(17) 0.23809(13) 0.77358(9) 0.0415(5) Uani C 1.0
C2 0.20905(17) 0.31309(15) 0.71377(9) 0.0484(4) Uani C 1.0
C3 0.2859(2) 0.4072(1) 0.7278(1) 0.0594(6) Uani C 1.0
C4 0.3389(2) 0.4266(2) 0.8007(1) 0.0651(6) Uani C 1.0
C5 0.3159(2) 0.3524(2) 0.8602(1) 0.0642(4) Uani C 1.0
C6 0.2393(2) 0.2580(1) 0.8470(1) 0.0517(4) Uani C 1.0
C7 -0.09054(17) 0.17220(15) 0.73692(9) 0.0431(6) Uani C 1.0
C8 -0.17884(18) 0.18539(16) 0.79908(9) 0.0568(6) Uani C 1.0
C9 -0.3068(2) 0.2299(2) 0.7867(1) 0.0714(9) Uani C 1.0
C10 -0.3467(2) 0.2610(2) 0.7131(1) 0.0716(8) Uani C 1.0
C11 -0.2595(2) 0.2481(2) 0.6513(1) 0.0694(6) Uani C 1.0
C12 -0.1312(2) 0.2037(2) 0.6628(1) 0.0557(6) Uani C 1.0
C13 0.1365(2) 0.0471(1) 0.6705(1) 0.0463(6) Uani C 1.0
C14 0.0487(2) -0.0279(2) 0.6347(1) 0.0603(6) Uani C 1.0
C15 0.0941(3) -0.0902(2) 0.5727(1) 0.0777(7) Uani C 1.0
C16 0.2257(2) -0.0780(2) 0.5465(1) 0.0814(9) Uani C 1.0
C17 0.3131(2) -0.0038(2) 0.5818(1) 0.079(1) Uani C 1.0
C18 0.2693(2) 0.0591(2) 0.6439(1) 0.0619(6) Uani C 1.0
C19 0.0772(3) 0.0274(2) 0.8348(2) 0.0556(7) Uani C 1.0
Fe 0.5000 0.5000 0.5000 0.0782(3) Uani Fe 1.0
C1Cy1 0.4615(3) 0.3487(3) 0.5215(2) 0.0675(8) Uani C 1.0
N1Cy1 0.4408(4) 0.2575(3) 0.5343(2) 0.102(1) Uani N 1.0
C1Cy2 0.3115(3) 0.5360(3) 0.5155(2) 0.0635(8) Uani C 1.0
N1Cy2 0.1989(3) 0.5562(3) 0.5228(2) 0.0866(9) Uani N 1.0
C/N 0.5376(2) 0.5246(2) 0.6028(2) 0.0588(7) Uani C/N 1.0
N/O 0.5643(2) 0.5397(2) 0.6664(1) 0.0763(7) Uani N/O 1.0
OW 0.0575(3) 0.3236(3) 0.5217(2) 0.1165(9) Uani O 1.0
HC2 0.1705 0.2990 0.6608 0.053 Uani H 1.0
HC3 0.3030 0.4614 0.6849 0.072 Uani H 1.0
HC4 0.3945 0.4949 0.8106 0.079 Uani H 1.0
HC5 0.3548 0.3671 0.9129 0.081 Uani H 1.0
HC6 0.2226 0.2041 0.8902 0.058 Uani H 1.0
HC8 -0.1498 0.1628 0.8525 0.069 Uani H 1.0
HC9 -0.3708 0.2396 0.8312 0.095 Uani H 1.0
HC10 -0.4396 0.2932 0.7044 0.088 Uani H 1.0
HC11 -0.2892 0.2709 0.5980 0.091 Uani H 1.0
HC12 -0.0678 0.1943 0.6179 0.068 Uani H 1.0
HC14 -0.0469 -0.0368 0.6538 0.073 Uani H 1.0
HC15 0.0313 -0.1443 0.5467 0.102 Uani H 1.0
HC16 0.2581 -0.1234 0.5015 0.102 Uani H 1.0
HC17 0.4086 0.0046 0.5624 0.106 Uani H 1.0
HC18 0.3326 0.1131 0.6695 0.075 Uani H 1.0
H1C19 0.0167 -0.0373 0.8227 0.076 Uani H 1.0
H2C19 0.1721 0.0004 0.8450 0.076 Uani H 1.0
H3C19 0.0423 0.0669 0.8817 0.076 Uani H 1.0
H1OW 0.1194 0.3895 0.5250 0.116 Uani H 1.0
H2OW -0.0364 0.3486 0.5069 0.116 Uani H 1.0

loop_
_atom_site_aniso_label
_atom_site_aniso_U_11
_atom_site_aniso_U_22
_atom_site_aniso_U_33
_atom_site_aniso_U_12
_atom_site_aniso_U_13
_atom_site_aniso_U_23
_atom_site_aniso_type_symbol
P 0.0448(4) 0.0379(3) 0.0395(3) -0.0006(3) -0.0002(2) 0.0031(3) P
C1 0.0400(9) 0.0426(7) 0.0419(8) 0.0040(6) 0.0004(6) 0.0017(5) C
C2 0.0482(8) 0.0455(7) 0.0514(7) 0.0003(6) 0.0042(7) 0.0068(6) C
C3 0.055(1) 0.0480(7) 0.075(1) -0.0047(7) 0.0034(9) 0.0074(7) C
C4 0.057(1) 0.0503(7) 0.088(1) -0.0059(7) -0.0081(9) -0.0022(7) C
C5 0.065(1) 0.0557(9) 0.0716(9) -0.0049(8) -0.017(1) -0.0062(7) C
C6 0.0550(9) 0.0507(7) 0.0494(8) 0.0001(6) -0.0098(7) -0.0017(6) C
C7 0.0487(7) 0.035(1) 0.0456(8) -0.0016(6) 0.0019(5) 0.0006(7) C
C8 0.0526(7) 0.059(1) 0.0585(8) 0.0054(7) 0.0107(6) 0.0007(8) C
C9 0.0538(7) 0.074(1) 0.087(1) 0.0111(7) 0.0105(7) -0.002(1) C
C10 0.0548(7) 0.061(1) 0.099(1) 0.0093(7) -0.0076(7) -0.001(1) C
C11 0.0646(8) 0.066(1) 0.077(1) 0.0103(8) -0.0159(8) 0.006(1) C
C12 0.0599(7) 0.055(1) 0.0520(8) 0.0052(7) -0.0066(6) 0.0053(8) C
C13 0.0539(9) 0.0391(9) 0.0458(8) 0.0018(7) -0.0022(7) 0.0017(7) C
C14 0.0722(9) 0.052(1) 0.0571(9) -0.0049(8) -0.0050(7) -0.0114(7) C
C15 0.104(2) 0.065(1) 0.064(1) 0.001(1) -0.003(1) -0.0214(9) C
C16 0.109(2) 0.073(1) 0.062(1) 0.018(1) 0.009(1) -0.015(1) C
C17 0.083(1) 0.086(2) 0.069(1) 0.013(1) 0.019(1) -0.0110(9) C
C18 0.0597(9) 0.065(1) 0.0610(9) 0.0022(7) 0.0099(8) -0.0048(7) C
C19 0.061(2) 0.051(2) 0.054(2) -0.004(1) -0.003(1) 0.015(1) C
Fe 0.0426(3) 0.0807(5) 0.1111(6) -0.0121(3) -0.0075(3) 0.0273(4) Fe
C1Cy1 0.069(2) 0.079(2) 0.055(2) -0.024(2) -0.016(1) 0.011(2) C
N1Cy1 0.136(3) 0.083(2) 0.086(2) -0.047(2) -0.029(2) 0.019(2) N
C1Cy2 0.053(2) 0.089(2) 0.049(2) -0.013(2) -0.006(1) 0.003(2) C
N1Cy2 0.057(2) 0.137(3) 0.066(2) -0.004(2) 0.000(1) -0.016(2) N
C/N 0.048(1) 0.073(2) 0.056(2) -0.016(1) -0.007(1) 0.011(1) C
N/O 0.068(2) 0.095(2) 0.065(2) -0.018(1) -0.007(1) 0.008(1) N
OW 0.125(2) 0.126(2) 0.099(2) -0.040(2) 0.012(2) -0.002(2) O

loop_
_atom_type_symbol
_atom_type_description
C/N 0.5C+0.5N
N/O 0.5N+0.5O

loop_
_geom_angle_atom_site_label_1
_geom_angle_atom_site_label_2
_geom_angle_atom_site_label_3
_geom_angle
_geom_angle_site_symmetry_1
_geom_angle_site_symmetry_2
_geom_angle_site_symmetry_3
_geom_angle_publ_flag
C1 P C7 107.48(8) 1_555 1_555 1_555 no
C1 P C13 110.49(8) 1_555 1_555 1_555 no
C1 P C19 110.8(1) 1_555 1_555 1_555 no
C7 P C13 109.61(8) 1_555 1_555 1_555 no
C7 P C19 109.8(1) 1_555 1_555 1_555 no
C13 P C19 108.6(1) 1_555 1_555 1_555 no
P C1 C2 118.2(1) 1_555 1_555 1_555 no
P C1 C6 121.7(1) 1_555 1_555 1_555 no
C2 C1 C6 120.0(1) 1_555 1_555 1_555 no
C1 C2 C3 119.6(1) 1_555 1_555 1_555 no
C2 C3 C4 120.1(1) 1_555 1_555 1_555 no
C3 C4 C5 120.4(2) 1_555 1_555 1_555 no
C4 C5 C6 120.1(1) 1_555 1_555 1_555 no
C1 C6 C5 119.6(1) 1_555 1_555 1_555 no
P C7 C8 119.3(1) 1_555 1_555 1_555 no
P C7 C12 120.6(1) 1_555 1_555 1_555 no
P C13 C14 118.7(1) 1_555 1_555 1_555 no
P C13 C18 121.2(1) 1_555 1_555 1_555 no
C1Cy1 Fe C1Cy1 180.0(2) 1_555 1_555 3_666 no
C1Cy1 Fe C1Cy2 89.8(1) 1_555 1_555 1_555 no
C1Cy1 Fe C1Cy2 90.2(1) 1_555 1_555 3_666 no
C1Cy1 Fe C/N 90.3(1) 1_555 1_555 1_555 no
C1Cy1 Fe C/N 89.7(1) 1_555 1_555 3_666 no
C1Cy2 Fe C1Cy2 180.0(3) 1_555 1_555 3_666 no
C1Cy2 Fe C/N 91.0(1) 1_555 1_555 1_555 no
C1Cy2 Fe C/N 89.0(1) 1_555 1_555 3_666 no
C/N Fe C/N 180.0(2) 1_555 1_555 3_666 no
Fe C1Cy1 N1Cy1 178.8(4) 1_555 1_555 1_555 no
Fe C1Cy2 N1Cy2 178.1(3) 1_555 1_555 1_555 no
Fe C/N N/O 178.3(3) 1_555 1_555 1_555 no

loop_
_geom_bond_atom_site_label_1
_geom_bond_atom_site_label_2
_geom_bond_distance
_geom_bond_site_symmetry_1
_geom_bond_site_symmetry_2
_geom_bond_publ_flag
P C1 1.792(2) 1_555 1_555 no
P C7 1.790(2) 1_555 1_555 no
P C13 1.789(2) 1_555 1_555 no
P C19 1.785(3) 1_555 1_555 no
C1 C2 1.389(1) 1_555 1_555 no
C1 C6 1.389(1) 1_555 1_555 no
C2 C3 1.380(2) 1_555 1_555 no
C3 C4 1.377(2) 1_555 1_555 no
C4 C5 1.377(2) 1_555 1_555 no
C5 C6 1.380(2) 1_555 1_555 no
Fe C1Cy1 1.895(3) 1_555 1_555 no
Fe C1Cy1 1.895(3) 1_555 3_666 no
Fe C1Cy2 1.919(3) 1_555 1_555 no
Fe C1Cy2 1.919(3) 1_555 3_666 no
Fe C/N 1.831(3) 1_555 1_555 no
Fe C/N 1.831(3) 1_555 3_666 no
C1Cy1 N1Cy1 1.137(4) 1_555 1_555 no
C1Cy2 N1Cy2 1.137(4) 1_555 1_555 no
C/N N/O 1.140(3) 1_555 1_555 no
